data_4062521
_journal_name_full Organometallics
_journal_paper_doi 10.1021/om030686e
_journal_year 2004
_chemical_formula_moiety 'C27 H53 B P3 Rh'
_chemical_formula_sum 'C27 H53 B P3 Rh'
_chemical_formula_weight 584.35
_space_group_IT_number 14
_symmetry_cell_setting monoclinic
_symmetry_space_group_name_Hall '-P 2yn'
_symmetry_space_group_name_H-M 'P 1 21/n 1'
_cell_angle_alpha 90
_cell_angle_beta 99.149(1)
_cell_angle_gamma 90
_cell_formula_units_Z 4
_cell_length_a 9.2758(5)
_cell_length_b 11.9315(7)
_cell_length_c 27.907(2)
_cell_measurement_temperature 134.2
_cell_volume 3049.3(3)
_diffrn_ambient_temperature 134.2
_exptl_crystal_density_diffrn 1.273
_cod_depositor_comments
;
The following automatic conversions were performed:

'_atom_site_thermal_displace_type' tag value 'Uij' was replaced with
'Uani' value 85 times.

Automatic conversion script
Id: cif_fix_values 1646 2011-03-28 12:23:43Z adriana 
;
_cod_original_sg_symbol_H-M 'P 21/n'
_cod_database_code 4062521

loop_
_symmetry_equiv_pos_as_xyz
'  +x,  +y,  +z'
1/2-x,1/2+y,1/2-z
'  -x,  -y,  -z'
1/2+x,1/2-y,1/2+z

loop_
_atom_site_aniso_label
_atom_site_aniso_U_11
_atom_site_aniso_U_22
_atom_site_aniso_U_33
_atom_site_aniso_U_12
_atom_site_aniso_U_13
_atom_site_aniso_U_23
Rh(1) 0.0273(3) 0.0219(3) 0.0171(3) -0.0024(3) 0.0042(2) -0.0039(3)
P(1) 0.026(1) 0.0232(9) 0.0187(9) 0.0002(9) 0.0027(8) -0.0033(7)
P(2) 0.027(1) 0.0155(9) 0.0173(8) -0.0021(10) 0.0050(7) -0.0002(8)
P(3) 0.026(1) 0.027(1) 0.0188(9) 0.0002(9) 0.0048(9) -0.0037(8)
C(1) 0.029(5) 0.033(4) 0.035(4) 0.000(4) 0.004(4) -0.005(3)
C(2) 0.034(5) 0.023(4) 0.017(3) -0.001(4) 0.001(3) 0.000(3)
C(3) 0.030(5) 0.031(4) 0.021(4) -0.001(4) -0.001(3) -0.011(3)
C(4) 0.033(5) 0.036(4) 0.020(3) -0.014(4) 0.002(3) -0.001(3)
C(5) 0.083(8) 0.044(6) 0.025(4) -0.016(5) 0.001(4) 0.014(4)
C(6) 0.075(8) 0.063(6) 0.022(4) -0.024(6) -0.003(4) 0.005(4)
C(7) 0.030(5) 0.032(4) 0.025(4) -0.008(4) 0.004(4) 0.001(3)
C(8) 0.079(8) 0.050(5) 0.041(5) -0.025(6) 0.010(5) 0.016(4)
C(9) 0.071(8) 0.026(5) 0.053(5) 0.009(5) 0.007(5) -0.003(4)
C(10) 0.026(5) 0.023(4) 0.030(4) 0.001(3) 0.010(3) 0.004(3)
C(11) 0.033(5) 0.042(5) 0.021(4) -0.007(4) -0.003(4) 0.008(3)
C(12) 0.055(6) 0.041(5) 0.030(4) 0.011(5) 0.023(4) 0.000(4)
C(13) 0.041(5) 0.006(4) 0.024(3) -0.005(3) 0.008(3) 0.000(3)
C(14) 0.042(5) 0.025(4) 0.024(4) -0.007(4) 0.006(4) 0.004(3)
C(15) 0.044(6) 0.032(5) 0.032(4) -0.001(4) -0.001(4) 0.003(3)
C(16) 0.022(5) 0.046(5) 0.023(4) 0.004(4) 0.010(3) -0.002(3)
C(17) 0.052(6) 0.066(6) 0.030(4) 0.017(5) 0.018(4) -0.007(4)
C(18) 0.047(6) 0.061(5) 0.030(4) 0.004(5) 0.023(4) 0.010(4)
C(19) 0.041(5) 0.023(4) 0.022(3) 0.007(4) 0.002(4) -0.006(3)
C(20) 0.045(6) 0.043(5) 0.030(4) -0.014(5) -0.005(4) 0.015(4)
C(21) 0.042(6) 0.059(6) 0.031(4) 0.021(5) -0.006(4) 0.001(4)
C(22) 0.039(5) 0.014(4) 0.016(3) 0.010(4) -0.002(3) -0.002(3)
C(23) 0.042(6) 0.026(4) 0.033(4) -0.008(4) -0.003(4) -0.002(3)
C(24) 0.056(7) 0.026(5) 0.034(4) 0.008(5) -0.006(4) -0.004(4)
C(25) 0.082(8) 0.020(5) 0.033(4) -0.007(5) 0.003(5) 0.004(3)
C(26) 0.042(6) 0.042(5) 0.030(4) -0.009(4) 0.003(4) 0.009(3)
C(27) 0.036(6) 0.022(4) 0.023(4) -0.003(4) -0.001(4) 0.002(3)

loop_
_atom_site_label
_atom_site_fract_x
_atom_site_fract_y
_atom_site_fract_z
_atom_site_U_iso_or_equiv
_atom_site_thermal_displace_type
_atom_site_occupancy
_atom_site_calc_flag
_atom_site_calc_attached_atom
Rh(1) -0.11972(6) -0.20400(5) 0.61184(2) 0.0218 Uani 1.000 ? ?
P(1) -0.2086(2) -0.3452(1) 0.56306(6) 0.0219 Uani 1.000 ? ?
P(2) 0.1230(2) -0.1944(2) 0.63372(5) 0.0193 Uani 1.000 ? ?
P(3) -0.1790(2) -0.0563(2) 0.65334(6) 0.0235 Uani 1.000 ? ?
C(1) -0.3414(9) -0.2593(6) 0.5831(3) 0.0353 Uani 1.000 ? ?
C(2) 0.2035(9) -0.0828(5) 0.6767(2) 0.0208 Uani 1.000 ? ?
C(3) -0.0373(8) 0.0161(6) 0.6964(2) 0.0291 Uani 1.000 ? ?
C(4) -0.2263(9) -0.3441(6) 0.4962(2) 0.0347 Uani 1.000 ? ?
C(5) -0.209(1) -0.2243(7) 0.4783(2) 0.0476 Uani 1.000 ? ?
C(6) -0.370(1) -0.3948(7) 0.4709(3) 0.0447 Uani 1.000 ? ?
C(7) -0.2259(9) -0.4939(6) 0.5789(2) 0.0304 Uani 1.000 ? ?
C(8) -0.244(1) -0.5079(7) 0.6323(3) 0.0477 Uani 1.000 ? ?
C(9) -0.092(1) -0.5571(6) 0.5676(3) 0.0431 Uani 1.000 ? ?
C(10) 0.2386(8) -0.1785(5) 0.5857(2) 0.0277 Uani 1.000 ? ?
C(11) 0.1962(9) -0.0698(6) 0.5576(2) 0.0333 Uani 1.000 ? ?
C(12) 0.2260(10) -0.2789(6) 0.5519(2) 0.0377 Uani 1.000 ? ?
C(13) 0.2030(9) -0.3217(5) 0.6667(2) 0.0263 Uani 1.000 ? ?
C(14) 0.1192(9) -0.3438(6) 0.7089(2) 0.0272 Uani 1.000 ? ?
C(15) 0.3667(9) -0.3208(6) 0.6833(2) 0.0364 Uani 1.000 ? ?
C(16) -0.3151(8) -0.0892(6) 0.6934(2) 0.0287 Uani 1.000 ? ?
C(17) -0.350(1) 0.0073(7) 0.7263(3) 0.0455 Uani 1.000 ? ?
C(18) -0.2665(9) -0.1941(8) 0.7237(2) 0.0446 Uani 1.000 ? ?
C(19) -0.2595(9) 0.0644(6) 0.6159(2) 0.0320 Uani 1.000 ? ?
C(20) -0.1526(9) 0.1024(7) 0.5835(3) 0.0400 Uani 1.000 ? ?
C(21) -0.4059(10) 0.0358(7) 0.5853(3) 0.0424 Uani 1.000 ? ?
C(22) 0.1839(9) 0.1455(5) 0.6719(2) 0.0222 Uani 1.000 ? ?
C(23) 0.1112(9) 0.2457(6) 0.6790(3) 0.0320 Uani 1.000 ? ?
C(24) 0.177(1) 0.3488(7) 0.6759(3) 0.0336 Uani 1.000 ? ?
C(25) 0.315(1) 0.3566(6) 0.6656(3) 0.0409 Uani 1.000 ? ?
C(26) 0.3899(9) 0.2606(7) 0.6577(3) 0.0318 Uani 1.000 ? ?
C(27) 0.3242(9) 0.1568(6) 0.6609(2) 0.0240 Uani 1.000 ? ?
B(1) 0.1177(9) 0.0283(6) 0.6797(3) 0.022(2) Uani 1.000 ? ?
H(1) -0.392(7) -0.205(6) 0.555(2) 0.0349 Uani 1.000 ? ?
H(2) -0.409(7) -0.299(6) 0.604(2) 0.0349 Uani 1.000 ? ?
H(3) 0.2181 -0.1149 0.7083 0.0249 Uani 1.000 ? ?
H(4) 0.2952 -0.0633 0.6681 0.0249 Uani 1.000 ? ?
H(5) -0.0720 0.0891 0.7017 0.0349 Uani 1.000 ? ?
H(6) -0.0243 -0.0247 0.7261 0.0349 Uani 1.000 ? ?
H(7) -0.1485 -0.3876 0.4874 0.0416 Uani 1.000 ? ?
H(8) -0.1201 -0.1937 0.4942 0.0571 Uani 1.000 ? ?
H(9) -0.2096 -0.2253 0.4442 0.0571 Uani 1.000 ? ?
H(10) -0.2885 -0.1799 0.4853 0.0571 Uani 1.000 ? ?
H(11) -0.4492 -0.3502 0.4778 0.0537 Uani 1.000 ? ?
H(12) -0.3704 -0.3961 0.4368 0.0537 Uani 1.000 ? ?
H(13) -0.3797 -0.4687 0.4824 0.0537 Uani 1.000 ? ?
H(14) -0.3102 -0.5238 0.5591 0.0365 Uani 1.000 ? ?
H(15) -0.3279 -0.4676 0.6381 0.0572 Uani 1.000 ? ?
H(16) -0.2557 -0.5851 0.6390 0.0572 Uani 1.000 ? ?
H(17) -0.1600 -0.4796 0.6525 0.0572 Uani 1.000 ? ?
H(18) -0.1018 -0.6345 0.5740 0.0517 Uani 1.000 ? ?
H(19) -0.0839 -0.5470 0.5343 0.0517 Uani 1.000 ? ?
H(20) -0.0069 -0.5285 0.5872 0.0517 Uani 1.000 ? ?
H(21) 0.3373 -0.1722 0.6009 0.0332 Uani 1.000 ? ?
H(22) 0.2057 -0.0084 0.5796 0.0399 Uani 1.000 ? ?
H(23) 0.2590 -0.0588 0.5343 0.0399 Uani 1.000 ? ?
H(24) 0.0981 -0.0748 0.5417 0.0399 Uani 1.000 ? ?
H(25) 0.1281 -0.2857 0.5359 0.0452 Uani 1.000 ? ?
H(26) 0.2890 -0.2690 0.5286 0.0452 Uani 1.000 ? ?
H(27) 0.2530 -0.3449 0.5703 0.0452 Uani 1.000 ? ?
H(28) 0.1829 -0.3830 0.6449 0.0316 Uani 1.000 ? ?
H(29) 0.1418 -0.2868 0.7327 0.0326 Uani 1.000 ? ?
H(30) 0.0174 -0.3433 0.6972 0.0326 Uani 1.000 ? ?
H(31) 0.1468 -0.4146 0.7229 0.0326 Uani 1.000 ? ?
H(32) 0.3965 -0.3911 0.6975 0.0436 Uani 1.000 ? ?
H(33) 0.4148 -0.3075 0.6563 0.0436 Uani 1.000 ? ?
H(34) 0.3909 -0.2631 0.7067 0.0436 Uani 1.000 ? ?
H(35) -0.4039 -0.1077 0.6727 0.0345 Uani 1.000 ? ?
H(36) -0.2654 0.0249 0.7488 0.0546 Uani 1.000 ? ?
H(37) -0.3804 0.0710 0.7070 0.0546 Uani 1.000 ? ?
H(38) -0.4263 -0.0153 0.7433 0.0546 Uani 1.000 ? ?
H(39) -0.3435 -0.2173 0.7404 0.0535 Uani 1.000 ? ?
H(40) -0.2457 -0.2526 0.7027 0.0535 Uani 1.000 ? ?
H(41) -0.1825 -0.1773 0.7464 0.0535 Uani 1.000 ? ?
H(42) -0.2737 0.1243 0.6371 0.0384 Uani 1.000 ? ?
H(43) -0.0621 0.1207 0.6027 0.0480 Uani 1.000 ? ?
H(44) -0.1390 0.0440 0.5615 0.0480 Uani 1.000 ? ?
H(45) -0.1909 0.1668 0.5657 0.0480 Uani 1.000 ? ?
H(46) -0.4435 0.1004 0.5677 0.0508 Uani 1.000 ? ?
H(47) -0.3929 -0.0225 0.5633 0.0508 Uani 1.000 ? ?
H(48) -0.4722 0.0123 0.6059 0.0508 Uani 1.000 ? ?
H(49) 0.0140 0.2427 0.6859 0.0384 Uani 1.000 ? ?
H(50) 0.1248 0.4152 0.6812 0.0403 Uani 1.000 ? ?
H(51) 0.3595 0.4277 0.6638 0.0490 Uani 1.000 ? ?
H(52) 0.4860 0.2652 0.6500 0.0382 Uani 1.000 ? ?
H(53) 0.3769 0.0910 0.6553 0.0289 Uani 1.000 ? ?

loop_
_geom_bond_atom_site_label_1
_geom_bond_atom_site_label_2
_geom_bond_distance
_geom_bond_site_symmetry_1
_geom_bond_site_symmetry_2
_geom_bond_publ_flag
Rh(1) P(1) 2.239(2) ? ? yes
Rh(1) P(2) 2.240(2) ? ? yes
Rh(1) P(3) 2.225(2) ? ? yes
Rh(1) C(1) 2.187(8) ? ? yes
P(1) C(1) 1.760(8) ? ? yes
P(1) C(4) 1.847(7) ? ? yes
P(1) C(7) 1.841(7) ? ? yes
P(2) C(2) 1.867(7) ? ? yes
P(2) C(10) 1.854(7) ? ? yes
P(2) C(13) 1.869(6) ? ? yes
P(3) C(3) 1.849(7) ? ? yes
P(3) C(16) 1.856(7) ? ? yes
P(3) C(19) 1.864(7) ? ? yes
C(2) B(1) 1.55(1) ? ? yes
C(3) B(1) 1.59(1) ? ? yes
C(4) C(5) 1.530(10) ? ? yes
C(4) C(6) 1.53(1) ? ? yes
C(7) C(8) 1.537(10) ? ? yes
C(7) C(9) 1.53(1) ? ? yes
C(10) C(11) 1.534(9) ? ? yes
C(10) C(12) 1.519(9) ? ? yes
C(13) C(14) 1.533(10) ? ? yes
C(13) C(15) 1.51(1) ? ? yes
C(16) C(17) 1.539(9) ? ? yes
C(16) C(18) 1.54(1) ? ? yes
C(19) C(20) 1.51(1) ? ? yes
C(19) C(21) 1.52(1) ? ? yes
C(22) C(23) 1.401(9) ? ? yes
C(22) C(27) 1.39(1) ? ? yes
C(22) B(1) 1.56(1) ? ? yes
C(23) C(24) 1.38(1) ? ? yes
C(24) C(25) 1.36(1) ? ? yes
C(25) C(26) 1.38(1) ? ? yes
C(26) C(27) 1.390(9) ? ? yes
